data_7054859
loop_
_publ_author_name
'Sch\"adle, Dorothea'
'Enders, Markus'
'Sch\"adle, Christoph'
'Maichle-M\"ossmer, C\"acilia'
'T\"ornroos, Karl W.'
'Anwander, Reiner'

_publ_section_title
;
 Reactivity of halfsandwich rare-earth metal methylaluminates toward
 potassium (2,4,6-tri-tert-butylphenyl)amide and 1-adamantylamine
;
_journal_issue 10
_journal_name_full 'New J. Chem.'
_journal_page_first 7640
_journal_paper_doi 10.1039/C5NJ00800J
_journal_volume 39
_journal_year 2015
_chemical_formula_moiety 'C35 H61 Al N O Y'
_chemical_formula_sum 'C35 H61 Al N O Y'
_chemical_formula_weight 627.73
_space_group_crystal_system monoclinic
_space_group_IT_number 14
_space_group_name_Hall '-P 2yn'
_space_group_name_H-M_alt 'P 1 21/n 1'
_symmetry_space_group_name_Hall '-P 2yn'
_symmetry_space_group_name_H-M 'P 1 21/n 1'
_atom_sites_solution_hydrogens mixed
_audit_creation_method SHELXL-2014/7
_audit_update_record
;
2015-03-19 deposited with the CCDC.
2015-05-14 downloaded from the CCDC.
;
_cell_angle_alpha 90
_cell_angle_beta 108.3050(10)
_cell_angle_gamma 90
_cell_formula_units_Z 4
_cell_length_a 19.1506(11)
_cell_length_b 8.9975(5)
_cell_length_c 24.1828(14)
_cell_measurement_reflns_used 5532
_cell_measurement_temperature 123(2)
_cell_measurement_theta_max 23.46
_cell_measurement_theta_min 2.24
_cell_volume 3956.0(4)
_computing_cell_refinement 'Bruker SAINT'
_computing_data_collection 'Bruker APEX2'
_computing_data_reduction 'Bruker SAINT'
_computing_structure_refinement 'SHELXL-2014/7 (Sheldrick, 2014)'
_computing_structure_solution 'SHELXS-97 (Sheldrick, 2008)'
_diffrn_ambient_temperature 123(2)
_diffrn_measured_fraction_theta_full 0.999
_diffrn_measured_fraction_theta_max 0.999
_diffrn_measurement_device_type 'Bruker APEX-II CCD'
_diffrn_measurement_method '\w scans'
_diffrn_radiation_type MoK\a
_diffrn_radiation_wavelength 0.71073
_diffrn_reflns_av_R_equivalents 0.0791
_diffrn_reflns_av_unetI/netI 0.0521
_diffrn_reflns_laue_measured_fraction_full 0.999
_diffrn_reflns_laue_measured_fraction_max 0.999
_diffrn_reflns_limit_h_max 22
_diffrn_reflns_limit_h_min -22
_diffrn_reflns_limit_k_max 10
_diffrn_reflns_limit_k_min -10
_diffrn_reflns_limit_l_max 28
_diffrn_reflns_limit_l_min -28
_diffrn_reflns_number 44069
_diffrn_reflns_point_group_measured_fraction_full 0.999
_diffrn_reflns_point_group_measured_fraction_max 0.999
_diffrn_reflns_theta_full 25.042
_diffrn_reflns_theta_max 25.042
_diffrn_reflns_theta_min 2.240
_diffrn_source 'Bruler TXS rotating anode'
_exptl_absorpt_coefficient_mu 1.519
_exptl_absorpt_correction_T_max 0.9279
_exptl_absorpt_correction_T_min 0.8042
_exptl_absorpt_correction_type multi-scan
_exptl_absorpt_process_details 'SADABS 2008/1'
_exptl_crystal_colour colourless
_exptl_crystal_density_diffrn 1.054
_exptl_crystal_description 'irregular prism'
_exptl_crystal_F_000 1352
_exptl_crystal_size_max 0.150
_exptl_crystal_size_mid 0.075
_exptl_crystal_size_min 0.050
_platon_squeeze_details
;
Disordered hexane solvent molecule removed
;
_refine_diff_density_max 0.560
_refine_diff_density_min -0.316
_refine_diff_density_rms 0.057
_refine_ls_extinction_method none
_refine_ls_goodness_of_fit_ref 1.031
_refine_ls_hydrogen_treatment mixed
_refine_ls_matrix_type full
_refine_ls_number_parameters 387
_refine_ls_number_reflns 7002
_refine_ls_number_restraints 9
_refine_ls_restrained_S_all 1.032
_refine_ls_R_factor_all 0.0577
_refine_ls_R_factor_gt 0.0413
_refine_ls_shift/su_max 0.001
_refine_ls_shift/su_mean 0.000
_refine_ls_structure_factor_coef Fsqd
_refine_ls_weighting_details 'w=1/[\s^2^(Fo^2^)+(0.0441P)^2^+1.5318P] where P=(Fo^2^+2Fc^2^)/3'
_refine_ls_weighting_scheme calc
_refine_ls_wR_factor_gt 0.0893
_refine_ls_wR_factor_ref 0.0950
_reflns_Friedel_coverage 0.000
_reflns_number_gt 5624
_reflns_number_total 7002
_reflns_threshold_expression 'I > 2\s(I)'
_cod_data_source_file c5nj00800j2.cif
_cod_data_source_block DS102
_cod_depositor_comments 'Adding full bibliography for 7054859--7054864.cif.'
_cod_database_code 7054859
_shelx_shelxl_version_number 2014/7
_shelx_space_group_comment
;
The symmetry employed for this shelxl refinement is uniquely defined
by the following loop, which should always be used as a source of
symmetry information in preference to the above space-group names.
They are only intended as comments.
;
_shelx_estimated_absorpt_t_min 0.804
_shelx_estimated_absorpt_t_max 0.928

loop_
_space_group_symop_operation_xyz
'x, y, z'
'-x+1/2, y+1/2, -z+1/2'
'-x, -y, -z'
'x-1/2, -y-1/2, z-1/2'

loop_
_atom_site_label
_atom_site_type_symbol
_atom_site_fract_x
_atom_site_fract_y
_atom_site_fract_z
_atom_site_U_iso_or_equiv
_atom_site_adp_type
_atom_site_occupancy
_atom_site_site_symmetry_order
_atom_site_calc_flag
_atom_site_refinement_flags_posn
_atom_site_refinement_flags_adp
Y1 Y 0.35763(2) 0.04572(3) 0.14022(2) 0.02055(9) Uani 1 1 d . .
Al1 Al 0.40002(4) 0.18454(9) 0.03923(4) 0.02338(19) Uani 1 1 d . .
N1 N 0.30284(13) 0.1633(3) 0.04302(10) 0.0222(5) Uani 1 1 d . .
H1N H 0.2846(14) 0.235(3) 0.0520(11) 0.014(7) Uiso 1 1 d . .
O1 O 0.23968(10) -0.0657(2) 0.11889(8) 0.0287(5) Uani 1 1 d . .
C1 C 0.45396(17) 0.2612(3) 0.11957(13) 0.0309(7) Uani 1 1 d D .
H1A H 0.4604(15) 0.223(3) 0.1588(9) 0.046 Uiso 1 1 d D U
H1B H 0.5041(11) 0.263(3) 0.1154(12) 0.046 Uiso 1 1 d D U
H1C H 0.4364(15) 0.363(2) 0.1171(12) 0.046 Uiso 1 1 d D U
C2 C 0.40686(15) -0.0347(3) 0.03310(12) 0.0232(6) Uani 1 1 d D .
H2A H 0.4529(11) -0.074(3) 0.0331(12) 0.035 Uiso 1 1 d D U
H2B H 0.4094(14) -0.088(3) 0.0694(9) 0.035 Uiso 1 1 d D U
C3 C 0.41578(18) 0.3191(3) -0.01957(14) 0.0382(8) Uani 1 1 d . .
H3A H 0.4606 0.2901 -0.0281 0.057 Uiso 1 1 calc R U
H3B H 0.4209 0.4212 -0.0047 0.057 Uiso 1 1 calc R U
H3C H 0.3737 0.3133 -0.0552 0.057 Uiso 1 1 calc R U
C4 C 0.32110(17) 0.2580(3) 0.18504(13) 0.0335(7) Uani 1 1 d . .
H4A H 0.2770 0.2334 0.1955 0.050 Uiso 1 1 calc R U
H4B H 0.3104 0.3416 0.1577 0.050 Uiso 1 1 calc R U
H4C H 0.3610 0.2855 0.2202 0.050 Uiso 1 1 calc R U
C5 C 0.24875(15) 0.0921(3) -0.00481(11) 0.0207(6) Uani 1 1 d . .
C6 C 0.26829(14) -0.0344(3) -0.03098(11) 0.0209(6) Uani 1 1 d . .
C7 C 0.21272(15) -0.1084(3) -0.07372(11) 0.0232(6) Uani 1 1 d . .
H7A H 0.2261 -0.1929 -0.0917 0.028 Uiso 1 1 calc R U
C8 C 0.13988(15) -0.0668(3) -0.09133(11) 0.0240(6) Uani 1 1 d . .
C9 C 0.12348(15) 0.0641(3) -0.06678(12) 0.0253(6) Uani 1 1 d . .
H9A H 0.0740 0.0979 -0.0792 0.030 Uiso 1 1 calc R U
C10 C 0.17501(15) 0.1470(3) -0.02554(11) 0.0217(6) Uani 1 1 d . .
C11 C 0.34677(15) -0.0989(3) -0.02032(11) 0.0225(6) Uani 1 1 d . .
C12 C 0.36960(16) -0.0637(3) -0.07428(12) 0.0323(7) Uani 1 1 d . .
H12A H 0.3716 0.0443 -0.0789 0.049 Uiso 1 1 calc R U
H12B H 0.3336 -0.1064 -0.1089 0.049 Uiso 1 1 calc R U
H12C H 0.4182 -0.1066 -0.0695 0.049 Uiso 1 1 calc R U
C13 C 0.34687(16) -0.2697(3) -0.01372(13) 0.0304(7) Uani 1 1 d . .
H13A H 0.3974 -0.3068 -0.0038 0.046 Uiso 1 1 calc R U
H13B H 0.3169 -0.3144 -0.0505 0.046 Uiso 1 1 calc R U
H13C H 0.3263 -0.2962 0.0173 0.046 Uiso 1 1 calc R U
C14 C 0.07885(15) -0.1538(3) -0.13586(12) 0.0301(7) Uani 1 1 d . .
C15 C 0.02616(18) -0.2170(4) -0.10531(15) 0.0455(9) Uani 1 1 d . .
H15A H -0.0137 -0.2712 -0.1336 0.068 Uiso 1 1 calc R U
H15B H 0.0054 -0.1354 -0.0886 0.068 Uiso 1 1 calc R U
H15C H 0.0531 -0.2847 -0.0742 0.068 Uiso 1 1 calc R U
C16 C 0.10961(18) -0.2839(4) -0.16170(14) 0.0422(8) Uani 1 1 d . .
H16A H 0.1449 -0.2465 -0.1802 0.063 Uiso 1 1 calc R U
H16B H 0.0693 -0.3347 -0.1908 0.063 Uiso 1 1 calc R U
H16C H 0.1344 -0.3537 -0.1306 0.063 Uiso 1 1 calc R U
C17 C 0.03588(18) -0.0533(4) -0.18594(13) 0.0420(8) Uani 1 1 d . .
H17A H 0.0694 -0.0121 -0.2054 0.063 Uiso 1 1 calc R U
H17B H 0.0132 0.0279 -0.1706 0.063 Uiso 1 1 calc R U
H17C H -0.0026 -0.1114 -0.2140 0.063 Uiso 1 1 calc R U
C18 C 0.15126(15) 0.2975(3) -0.00548(12) 0.0263(6) Uani 1 1 d . .
C19 C 0.15316(17) 0.2931(3) 0.05857(12) 0.0335(7) Uani 1 1 d . .
H19A H 0.1182 0.2184 0.0633 0.050 Uiso 1 1 calc R U
H19B H 0.1396 0.3909 0.0699 0.050 Uiso 1 1 calc R U
H19C H 0.2028 0.2672 0.0834 0.050 Uiso 1 1 calc R U
C20 C 0.07096(16) 0.3377(4) -0.04001(13) 0.0367(8) Uani 1 1 d . .
H20A H 0.0378 0.2624 -0.0329 0.055 Uiso 1 1 calc R U
H20B H 0.0653 0.3411 -0.0817 0.055 Uiso 1 1 calc R U
H20C H 0.0589 0.4351 -0.0273 0.055 Uiso 1 1 calc R U
C21 C 0.19804(18) 0.4261(3) -0.01703(14) 0.0355(7) Uani 1 1 d . .
H21A H 0.2495 0.4124 0.0068 0.053 Uiso 1 1 calc R U
H21B H 0.1798 0.5207 -0.0068 0.053 Uiso 1 1 calc R U
H21C H 0.1945 0.4270 -0.0583 0.053 Uiso 1 1 calc R U
C22 C 0.48494(15) -0.0766(3) 0.20006(11) 0.0253(6) Uani 1 1 d . .
C23 C 0.46400(16) 0.0101(3) 0.24125(12) 0.0283(7) Uani 1 1 d . .
C24 C 0.40159(16) -0.0572(3) 0.24982(12) 0.0301(7) Uani 1 1 d . .
C25 C 0.38438(16) -0.1860(3) 0.21446(12) 0.0280(7) Uani 1 1 d . .
C26 C 0.43542(16) -0.1961(3) 0.18347(11) 0.0253(6) Uani 1 1 d . .
C27 C 0.55318(16) -0.0566(4) 0.18268(14) 0.0388(8) Uani 1 1 d . .
H27A H 0.5923 -0.1211 0.2066 0.058 Uiso 1 1 calc R U
H27B H 0.5692 0.0472 0.1885 0.058 Uiso 1 1 calc R U
H27C H 0.5426 -0.0830 0.1415 0.058 Uiso 1 1 calc R U
C28 C 0.50504(19) 0.1407(4) 0.27473(13) 0.0420(8) Uani 1 1 d . .
H28A H 0.5350 0.1081 0.3136 0.063 Uiso 1 1 calc R U
H28B H 0.4699 0.2162 0.2784 0.063 Uiso 1 1 calc R U
H28C H 0.5370 0.1829 0.2541 0.063 Uiso 1 1 calc R U
C29 C 0.3656(2) -0.0083(4) 0.29415(13) 0.0430(9) Uani 1 1 d . .
H29A H 0.4013 -0.0141 0.3333 0.064 Uiso 1 1 calc R U
H29B H 0.3237 -0.0734 0.2919 0.064 Uiso 1 1 calc R U
H29C H 0.3483 0.0943 0.2860 0.064 Uiso 1 1 calc R U
C30 C 0.32952(18) -0.3046(4) 0.21608(15) 0.0409(8) Uani 1 1 d . .
H30A H 0.3550 -0.3866 0.2410 0.061 Uiso 1 1 calc R U
H30B H 0.3055 -0.3417 0.1765 0.061 Uiso 1 1 calc R U
H30C H 0.2924 -0.2626 0.2317 0.061 Uiso 1 1 calc R U
C31 C 0.44381(19) -0.3296(3) 0.14825(13) 0.0376(8) Uani 1 1 d . .
H31A H 0.4701 -0.4084 0.1746 0.056 Uiso 1 1 calc R U
H31B H 0.4717 -0.3013 0.1222 0.056 Uiso 1 1 calc R U
H31C H 0.3951 -0.3656 0.1252 0.056 Uiso 1 1 calc R U
C32 C 0.18809(16) -0.0402(4) 0.15151(13) 0.0349(7) Uani 1 1 d . .
H32A H 0.1772 0.0670 0.1528 0.042 Uiso 1 1 calc R U
H32B H 0.2085 -0.0778 0.1919 0.042 Uiso 1 1 calc R U
C33 C 0.11962(18) -0.1255(4) 0.11850(18) 0.0522(10) Uani 1 1 d . .
H33A H 0.0940 -0.1636 0.1454 0.063 Uiso 1 1 calc R U
H33B H 0.0853 -0.0616 0.0889 0.063 Uiso 1 1 calc R U
C34 C 0.14724(19) -0.2515(4) 0.09015(16) 0.0479(9) Uani 1 1 d . .
H34A H 0.1640 -0.3360 0.1173 0.058 Uiso 1 1 calc R U
H34B H 0.1089 -0.2865 0.0546 0.058 Uiso 1 1 calc R U
C35 C 0.20986(17) -0.1814(4) 0.07564(13) 0.0367(8) Uani 1 1 d . .
H35A H 0.2481 -0.2565 0.0769 0.044 Uiso 1 1 calc R U
H35B H 0.1926 -0.1379 0.0361 0.044 Uiso 1 1 calc R U

loop_
_atom_site_aniso_label
_atom_site_aniso_U_11
_atom_site_aniso_U_22
_atom_site_aniso_U_33
_atom_site_aniso_U_23
_atom_site_aniso_U_13
_atom_site_aniso_U_12
Y1 0.02251(14) 0.01940(14) 0.02012(14) -0.00135(12) 0.00725(10) 0.00131(12)
Al1 0.0225(4) 0.0210(4) 0.0269(4) 0.0004(3) 0.0081(4) -0.0009(3)
N1 0.0249(13) 0.0167(12) 0.0247(13) -0.0051(10) 0.0074(10) 0.0027(10)
O1 0.0276(11) 0.0328(11) 0.0279(10) -0.0013(9) 0.0117(9) -0.0042(9)
C1 0.0310(17) 0.0253(16) 0.0348(17) -0.0022(13) 0.0079(14) -0.0027(13)
C2 0.0211(14) 0.0221(14) 0.0259(14) 0.0016(12) 0.0064(12) 0.0034(12)
C3 0.0427(19) 0.0302(17) 0.0463(19) 0.0053(15) 0.0206(16) 0.0024(15)
C4 0.0347(18) 0.0291(16) 0.0349(17) -0.0073(13) 0.0084(14) 0.0041(14)
C5 0.0247(15) 0.0196(13) 0.0189(13) 0.0023(11) 0.0083(12) -0.0032(11)
C6 0.0237(14) 0.0212(14) 0.0187(13) 0.0020(12) 0.0082(11) 0.0005(12)
C7 0.0283(16) 0.0219(14) 0.0206(14) -0.0009(12) 0.0094(12) 0.0005(12)
C8 0.0248(15) 0.0228(15) 0.0227(14) -0.0003(12) 0.0051(12) -0.0014(12)
C9 0.0197(14) 0.0288(16) 0.0263(14) 0.0044(12) 0.0055(12) 0.0024(12)
C10 0.0249(15) 0.0207(14) 0.0208(14) 0.0025(11) 0.0093(12) 0.0019(12)
C11 0.0222(14) 0.0216(14) 0.0247(14) -0.0020(11) 0.0087(12) 0.0002(11)
C12 0.0290(16) 0.0414(18) 0.0288(16) -0.0028(14) 0.0123(13) 0.0027(14)
C13 0.0258(16) 0.0258(16) 0.0383(17) -0.0071(13) 0.0084(14) 0.0011(13)
C14 0.0257(16) 0.0291(16) 0.0296(16) -0.0026(13) 0.0003(13) -0.0013(13)
C15 0.0378(19) 0.046(2) 0.049(2) -0.0057(17) 0.0087(17) -0.0151(16)
C16 0.0375(19) 0.0386(19) 0.0401(19) -0.0173(15) -0.0027(15) -0.0022(15)
C17 0.0400(19) 0.0433(19) 0.0328(17) -0.0036(15) -0.0028(15) 0.0003(16)
C18 0.0250(15) 0.0245(15) 0.0288(15) -0.0010(12) 0.0078(12) 0.0028(12)
C19 0.0345(17) 0.0357(17) 0.0327(17) -0.0039(14) 0.0140(14) 0.0058(14)
C20 0.0326(17) 0.0330(17) 0.0396(18) -0.0037(14) 0.0045(14) 0.0113(14)
C21 0.0413(19) 0.0231(16) 0.0435(18) 0.0046(13) 0.0152(15) 0.0060(14)
C22 0.0241(15) 0.0288(16) 0.0209(14) 0.0044(12) 0.0039(12) 0.0065(12)
C23 0.0319(17) 0.0287(16) 0.0208(14) 0.0009(12) 0.0033(13) 0.0041(13)
C24 0.0359(17) 0.0339(16) 0.0215(14) 0.0043(13) 0.0104(13) 0.0121(14)
C25 0.0300(16) 0.0231(15) 0.0310(16) 0.0074(13) 0.0098(13) 0.0036(12)
C26 0.0325(16) 0.0207(14) 0.0199(14) 0.0006(12) 0.0042(12) 0.0064(12)
C27 0.0296(17) 0.048(2) 0.0398(18) 0.0118(16) 0.0118(14) 0.0082(15)
C28 0.047(2) 0.0370(19) 0.0312(17) -0.0042(15) -0.0040(15) -0.0025(16)
C29 0.056(2) 0.049(2) 0.0299(17) 0.0060(15) 0.0224(16) 0.0180(17)
C30 0.0415(19) 0.0338(18) 0.046(2) 0.0135(15) 0.0115(16) 0.0008(15)
C31 0.053(2) 0.0279(16) 0.0277(16) 0.0000(13) 0.0066(15) 0.0133(15)
C32 0.0359(17) 0.0375(18) 0.0384(17) 0.0049(15) 0.0217(15) 0.0074(15)
C33 0.035(2) 0.040(2) 0.090(3) 0.001(2) 0.032(2) -0.0005(16)
C34 0.041(2) 0.055(2) 0.053(2) -0.0056(18) 0.0221(18) -0.0100(17)
C35 0.0381(18) 0.0395(19) 0.0354(17) -0.0043(15) 0.0155(15) -0.0107(15)

loop_
_atom_type_symbol
_atom_type_description
_atom_type_scat_dispersion_real
_atom_type_scat_dispersion_imag
_atom_type_scat_source
C C 0.0033 0.0016 'International Tables Vol C Tables 4.2.6.8 and 6.1.1.4'
H H 0.0000 0.0000 'International Tables Vol C Tables 4.2.6.8 and 6.1.1.4'
N N 0.0061 0.0033 'International Tables Vol C Tables 4.2.6.8 and 6.1.1.4'
O O 0.0106 0.0060 'International Tables Vol C Tables 4.2.6.8 and 6.1.1.4'
Al Al 0.0645 0.0514 'International Tables Vol C Tables 4.2.6.8 and 6.1.1.4'
Y Y -2.7962 3.5667 'International Tables Vol C Tables 4.2.6.8 and 6.1.1.4'

loop_
_geom_angle_atom_site_label_1
_geom_angle_atom_site_label_2
_geom_angle_atom_site_label_3
_geom_angle
O1 Y1 C4 92.38(9)
O1 Y1 N1 83.35(7)
C4 Y1 N1 89.54(9)
O1 Y1 C22 126.30(8)
C4 Y1 C22 115.54(9)
N1 Y1 C22 137.25(8)
O1 Y1 C26 96.73(8)
C4 Y1 C26 132.74(9)
N1 Y1 C26 137.51(8)
C22 Y1 C26 30.71(8)
O1 Y1 C23 123.34(8)
C4 Y1 C23 85.94(9)
N1 Y1 C23 153.05(8)
C22 Y1 C23 30.95(8)
C26 Y1 C23 50.81(8)
O1 Y1 C24 92.92(8)
C4 Y1 C24 82.77(10)
N1 Y1 C24 171.32(8)
C22 Y1 C24 50.79(8)
C26 Y1 C24 50.61(8)
C23 Y1 C24 30.63(9)
O1 Y1 C25 77.70(8)
C4 Y1 C25 109.60(10)
N1 Y1 C25 153.38(8)
C22 Y1 C25 50.60(9)
C26 Y1 C25 30.52(8)
C23 Y1 C25 50.56(9)
C24 Y1 C25 30.56(9)
O1 Y1 C1 151.64(8)
C4 Y1 C1 80.40(10)
N1 Y1 C1 69.30(8)
C22 Y1 C1 80.91(9)
C26 Y1 C1 108.35(9)
C23 Y1 C1 83.75(9)
C24 Y1 C1 113.06(9)
C25 Y1 C1 130.59(9)
O1 Y1 Al1 118.03(5)
C4 Y1 Al1 102.84(8)
N1 Y1 Al1 38.23(6)
C22 Y1 Al1 100.10(6)
C26 Y1 Al1 112.98(6)
C23 Y1 Al1 117.48(7)
C24 Y1 Al1 147.92(7)
C25 Y1 Al1 143.38(6)
C1 Y1 Al1 39.67(6)
O1 Y1 H1A 164.7(6)
C4 Y1 H1A 74.6(6)
N1 Y1 H1A 88.5(4)
C22 Y1 H1A 67.9(5)
C26 Y1 H1A 98.1(6)
C23 Y1 H1A 64.7(4)
C24 Y1 H1A 93.3(4)
C25 Y1 H1A 113.9(5)
C1 Y1 H1A 19.8(4)
Al1 Y1 H1A 59.0(4)
O1 Y1 H2B 101.5(6)
C4 Y1 H2B 155.8(5)
N1 Y1 H2B 72.7(5)
C22 Y1 H2B 71.6(5)
C26 Y1 H2B 65.6(5)
C23 Y1 H2B 102.3(6)
C24 Y1 H2B 115.8(5)
C25 Y1 H2B 92.8(5)
C1 Y1 H2B 78.0(6)
Al1 Y1 H2B 53.1(5)
H1A Y1 H2B 88.3(8)
N1 Al1 C3 118.20(12)
N1 Al1 C2 89.57(11)
C3 Al1 C2 122.03(13)
N1 Al1 C1 101.60(12)
C3 Al1 C1 109.79(14)
C2 Al1 C1 112.74(12)
N1 Al1 Y1 54.10(7)
C3 Al1 Y1 165.20(10)
C2 Al1 Y1 72.27(8)
C1 Al1 Y1 63.63(9)
C5 N1 Al1 118.32(18)
C5 N1 Y1 123.61(16)
Al1 N1 Y1 87.68(9)
C5 N1 H1N 108.3(19)
Al1 N1 H1N 116.8(19)
Y1 N1 H1N 100.3(19)
C35 O1 C32 108.6(2)
C35 O1 Y1 126.03(16)
C32 O1 Y1 125.04(17)
Al1 C1 Y1 76.70(9)
Al1 C1 H1A 133.0(18)
Y1 C1 H1A 58.4(17)
Al1 C1 H1B 97.4(17)
Y1 C1 H1B 137.3(16)
H1A C1 H1B 105.8(18)
Al1 C1 H1C 101.7(17)
Y1 C1 H1C 115.2(16)
H1A C1 H1C 109.3(19)
H1B C1 H1C 107.5(19)
C11 C2 Al1 112.59(18)
C11 C2 H2A 107.9(18)
Al1 C2 H2A 117.0(17)
C11 C2 H2B 112.0(17)
Al1 C2 H2B 113.9(17)
H2A C2 H2B 91.7(16)
Al1 C3 H3A 109.5
Al1 C3 H3B 109.5
H3A C3 H3B 109.5
Al1 C3 H3C 109.5
H3A C3 H3C 109.5
H3B C3 H3C 109.5
Y1 C4 H4A 109.5
Y1 C4 H4B 109.5
H4A C4 H4B 109.5
Y1 C4 H4C 109.5
H4A C4 H4C 109.5
H4B C4 H4C 109.5
C6 C5 C10 119.6(2)
C6 C5 N1 119.7(2)
C10 C5 N1 120.7(2)
C7 C6 C5 118.0(2)
C7 C6 C11 114.6(2)
C5 C6 C11 127.3(2)
C8 C7 C6 124.1(3)
C8 C7 H7A 117.9
C6 C7 H7A 117.9
C7 C8 C9 116.0(2)
C7 C8 C14 123.6(2)
C9 C8 C14 120.3(2)
C10 C9 C8 123.8(3)
C10 C9 H9A 118.1
C8 C9 H9A 118.1
C9 C10 C5 118.0(2)
C9 C10 C18 118.9(2)
C5 C10 C18 123.0(2)
C12 C11 C13 107.5(2)
C12 C11 C2 107.3(2)
C13 C11 C2 108.0(2)
C12 C11 C6 107.5(2)
C13 C11 C6 111.0(2)
C2 C11 C6 115.2(2)
C11 C12 H12A 109.5
C11 C12 H12B 109.5
H12A C12 H12B 109.5
C11 C12 H12C 109.5
H12A C12 H12C 109.5
H12B C12 H12C 109.5
C11 C13 H13A 109.5
C11 C13 H13B 109.5
H13A C13 H13B 109.5
C11 C13 H13C 109.5
H13A C13 H13C 109.5
H13B C13 H13C 109.5
C17 C14 C16 108.0(3)
C17 C14 C8 110.9(2)
C16 C14 C8 111.8(2)
C17 C14 C15 109.2(3)
C16 C14 C15 108.0(3)
C8 C14 C15 108.8(2)
C14 C15 H15A 109.5
C14 C15 H15B 109.5
H15A C15 H15B 109.5
C14 C15 H15C 109.5
H15A C15 H15C 109.5
H15B C15 H15C 109.5
C14 C16 H16A 109.5
C14 C16 H16B 109.5
H16A C16 H16B 109.5
C14 C16 H16C 109.5
H16A C16 H16C 109.5
H16B C16 H16C 109.5
C14 C17 H17A 109.5
C14 C17 H17B 109.5
H17A C17 H17B 109.5
C14 C17 H17C 109.5
H17A C17 H17C 109.5
H17B C17 H17C 109.5
C19 C18 C21 111.7(2)
C19 C18 C20 104.8(2)
C21 C18 C20 105.2(2)
C19 C18 C10 112.0(2)
C21 C18 C10 110.7(2)
C20 C18 C10 112.0(2)
C18 C19 H19A 109.5
C18 C19 H19B 109.5
H19A C19 H19B 109.5
C18 C19 H19C 109.5
H19A C19 H19C 109.5
H19B C19 H19C 109.5
C18 C20 H20A 109.5
C18 C20 H20B 109.5
H20A C20 H20B 109.5
C18 C20 H20C 109.5
H20A C20 H20C 109.5
H20B C20 H20C 109.5
C18 C21 H21A 109.5
C18 C21 H21B 109.5
H21A C21 H21B 109.5
C18 C21 H21C 109.5
H21A C21 H21C 109.5
H21B C21 H21C 109.5
C26 C22 C23 107.9(2)
C26 C22 C27 125.4(3)
C23 C22 C27 126.4(3)
C26 C22 Y1 74.92(15)
C23 C22 Y1 74.98(15)
C27 C22 Y1 121.91(18)
C24 C23 C22 107.9(2)
C24 C23 C28 125.5(3)
C22 C23 C28 126.4(3)
C24 C23 Y1 75.38(16)
C22 C23 Y1 74.07(15)
C28 C23 Y1 121.36(19)
C23 C24 C25 108.0(2)
C23 C24 C29 125.2(3)
C25 C24 C29 126.5(3)
C23 C24 Y1 73.99(16)
C25 C24 Y1 75.19(15)
C29 C24 Y1 121.95(19)
C26 C25 C24 107.8(3)
C26 C25 C30 125.0(3)
C24 C25 C30 126.6(3)
C26 C25 Y1 73.40(15)
C24 C25 Y1 74.25(16)
C30 C25 Y1 125.27(19)
C22 C26 C25 108.5(2)
C22 C26 C31 126.0(3)
C25 C26 C31 124.5(3)
C22 C26 Y1 74.37(15)
C25 C26 Y1 76.09(16)
C31 C26 Y1 125.08(18)
C22 C27 H27A 109.5
C22 C27 H27B 109.5
H27A C27 H27B 109.5
C22 C27 H27C 109.5
H27A C27 H27C 109.5
H27B C27 H27C 109.5
C23 C28 H28A 109.5
C23 C28 H28B 109.5
H28A C28 H28B 109.5
C23 C28 H28C 109.5
H28A C28 H28C 109.5
H28B C28 H28C 109.5
C24 C29 H29A 109.5
C24 C29 H29B 109.5
H29A C29 H29B 109.5
C24 C29 H29C 109.5
H29A C29 H29C 109.5
H29B C29 H29C 109.5
C25 C30 H30A 109.5
C25 C30 H30B 109.5
H30A C30 H30B 109.5
C25 C30 H30C 109.5
H30A C30 H30C 109.5
H30B C30 H30C 109.5
C26 C31 H31A 109.5
C26 C31 H31B 109.5
H31A C31 H31B 109.5
C26 C31 H31C 109.5
H31A C31 H31C 109.5
H31B C31 H31C 109.5
O1 C32 C33 104.9(2)
O1 C32 H32A 110.8
C33 C32 H32A 110.8
O1 C32 H32B 110.8
C33 C32 H32B 110.8
H32A C32 H32B 108.9
C34 C33 C32 104.6(3)
C34 C33 H33A 110.8
C32 C33 H33A 110.8
C34 C33 H33B 110.8
C32 C33 H33B 110.8
H33A C33 H33B 108.9
C35 C34 C33 102.3(3)
C35 C34 H34A 111.3
C33 C34 H34A 111.3
C35 C34 H34B 111.3
C33 C34 H34B 111.3
H34A C34 H34B 109.2
O1 C35 C34 107.2(2)
O1 C35 H35A 110.3
C34 C35 H35A 110.3
O1 C35 H35B 110.3
C34 C35 H35B 110.3
H35A C35 H35B 108.5

loop_
_geom_bond_atom_site_label_1
_geom_bond_atom_site_label_2
_geom_bond_distance
Y1 O1 2.3751(19)
Y1 C4 2.406(3)
Y1 N1 2.489(2)
Y1 C22 2.652(3)
Y1 C26 2.659(3)
Y1 C23 2.664(3)
Y1 C24 2.681(3)
Y1 C25 2.693(3)
Y1 C1 2.827(3)
Y1 Al1 3.0705(9)
Y1 H1A 2.46(3)
Y1 H2B 2.54(2)
Al1 N1 1.902(2)
Al1 C3 1.962(3)
Al1 C2 1.985(3)
Al1 C1 2.014(3)
N1 C5 1.438(3)
N1 H1N 0.80(3)
O1 C35 1.459(3)
O1 C32 1.463(3)
C1 H1A 0.980(15)
C1 H1B 0.996(15)
C1 H1C 0.972(16)
C2 C11 1.547(4)
C2 H2A 0.951(16)
C2 H2B 0.989(16)
C3 H3A 0.9800
C3 H3B 0.9800
C3 H3C 0.9800
C4 H4A 0.9800
C4 H4B 0.9800
C4 H4C 0.9800
C5 C6 1.409(4)
C5 C10 1.430(4)
C6 C7 1.398(4)
C6 C11 1.555(4)
C7 C8 1.376(4)
C7 H7A 0.9500
C8 C9 1.398(4)
C8 C14 1.532(4)
C9 C10 1.381(4)
C9 H9A 0.9500
C10 C18 1.554(4)
C11 C12 1.534(4)
C11 C13 1.545(4)
C12 H12A 0.9800
C12 H12B 0.9800
C12 H12C 0.9800
C13 H13A 0.9800
C13 H13B 0.9800
C13 H13C 0.9800
C14 C17 1.528(4)
C14 C16 1.529(4)
C14 C15 1.535(4)
C15 H15A 0.9800
C15 H15B 0.9800
C15 H15C 0.9800
C16 H16A 0.9800
C16 H16B 0.9800
C16 H16C 0.9800
C17 H17A 0.9800
C17 H17B 0.9800
C17 H17C 0.9800
C18 C19 1.538(4)
C18 C21 1.542(4)
C18 C20 1.545(4)
C19 H19A 0.9800
C19 H19B 0.9800
C19 H19C 0.9800
C20 H20A 0.9800
C20 H20B 0.9800
C20 H20C 0.9800
C21 H21A 0.9800
C21 H21B 0.9800
C21 H21C 0.9800
C22 C26 1.407(4)
C22 C23 1.418(4)
C22 C27 1.504(4)
C23 C24 1.412(4)
C23 C28 1.502(4)
C24 C25 1.416(4)
C24 C29 1.511(4)
C25 C26 1.409(4)
C25 C30 1.507(4)
C26 C31 1.510(4)
C27 H27A 0.9800
C27 H27B 0.9800
C27 H27C 0.9800
C28 H28A 0.9800
C28 H28B 0.9800
C28 H28C 0.9800
C29 H29A 0.9800
C29 H29B 0.9800
C29 H29C 0.9800
C30 H30A 0.9800
C30 H30B 0.9800
C30 H30C 0.9800
C31 H31A 0.9800
C31 H31B 0.9800
C31 H31C 0.9800
C32 C33 1.513(5)
C32 H32A 0.9900
C32 H32B 0.9900
C33 C34 1.504(5)
C33 H33A 0.9900
C33 H33B 0.9900
C34 C35 1.491(4)
C34 H34A 0.9900
C34 H34B 0.9900
C35 H35A 0.9900
C35 H35B 0.9900

loop_
_geom_torsion_atom_site_label_1
_geom_torsion_atom_site_label_2
_geom_torsion_atom_site_label_3
_geom_torsion_atom_site_label_4
_geom_torsion
Al1 N1 C5 C6 40.9(3)
Y1 N1 C5 C6 -66.7(3)
Al1 N1 C5 C10 -140.0(2)
Y1 N1 C5 C10 112.3(2)
C10 C5 C6 C7 -4.8(4)
N1 C5 C6 C7 174.3(2)
C10 C5 C6 C11 171.6(2)
N1 C5 C6 C11 -9.3(4)
C5 C6 C7 C8 -0.9(4)
C11 C6 C7 C8 -177.8(2)
C6 C7 C8 C9 4.5(4)
C6 C7 C8 C14 -176.6(3)
C7 C8 C9 C10 -2.4(4)
C14 C8 C9 C10 178.6(3)
C8 C9 C10 C5 -3.0(4)
C8 C9 C10 C18 174.8(2)
C6 C5 C10 C9 6.6(4)
N1 C5 C10 C9 -172.4(2)
C6 C5 C10 C18 -171.1(2)
N1 C5 C10 C18 9.9(4)
Al1 C2 C11 C12 76.1(2)
Al1 C2 C11 C13 -168.27(18)
Al1 C2 C11 C6 -43.6(3)
C7 C6 C11 C12 69.6(3)
C5 C6 C11 C12 -106.9(3)
C7 C6 C11 C13 -47.7(3)
C5 C6 C11 C13 135.8(3)
C7 C6 C11 C2 -170.8(2)
C5 C6 C11 C2 12.7(4)
C7 C8 C14 C17 -125.3(3)
C9 C8 C14 C17 53.6(4)
C7 C8 C14 C16 -4.7(4)
C9 C8 C14 C16 174.2(3)
C7 C8 C14 C15 114.5(3)
C9 C8 C14 C15 -66.6(3)
C9 C10 C18 C19 113.0(3)
C5 C10 C18 C19 -69.3(3)
C9 C10 C18 C21 -121.5(3)
C5 C10 C18 C21 56.2(3)
C9 C10 C18 C20 -4.4(3)
C5 C10 C18 C20 173.3(3)
C26 C22 C23 C24 0.1(3)
C27 C22 C23 C24 -172.8(3)
Y1 C22 C23 C24 68.4(2)
C26 C22 C23 C28 174.2(3)
C27 C22 C23 C28 1.3(5)
Y1 C22 C23 C28 -117.5(3)
C26 C22 C23 Y1 -68.32(18)
C27 C22 C23 Y1 118.8(3)
C22 C23 C24 C25 0.6(3)
C28 C23 C24 C25 -173.6(3)
Y1 C23 C24 C25 68.11(19)
C22 C23 C24 C29 174.3(3)
C28 C23 C24 C29 0.2(5)
Y1 C23 C24 C29 -118.1(3)
C22 C23 C24 Y1 -67.54(19)
C28 C23 C24 Y1 118.3(3)
C23 C24 C25 C26 -1.0(3)
C29 C24 C25 C26 -174.7(3)
Y1 C24 C25 C26 66.28(19)
C23 C24 C25 C30 170.2(3)
C29 C24 C25 C30 -3.5(5)
Y1 C24 C25 C30 -122.5(3)
C23 C24 C25 Y1 -67.3(2)
C29 C24 C25 Y1 119.0(3)
C23 C22 C26 C25 -0.7(3)
C27 C22 C26 C25 172.2(3)
Y1 C22 C26 C25 -69.10(19)
C23 C22 C26 C31 -169.3(3)
C27 C22 C26 C31 3.6(4)
Y1 C22 C26 C31 122.3(3)
C23 C22 C26 Y1 68.36(19)
C27 C22 C26 Y1 -118.7(3)
C24 C25 C26 C22 1.1(3)
C30 C25 C26 C22 -170.3(3)
Y1 C25 C26 C22 67.95(19)
C24 C25 C26 C31 169.9(3)
C30 C25 C26 C31 -1.5(4)
Y1 C25 C26 C31 -123.2(3)
C24 C25 C26 Y1 -66.85(19)
C30 C25 C26 Y1 121.8(3)
C35 O1 C32 C33 -10.2(3)
Y1 O1 C32 C33 175.73(19)
O1 C32 C33 C34 28.5(3)
C32 C33 C34 C35 -35.3(4)
C32 O1 C35 C34 -12.2(3)
Y1 O1 C35 C34 161.8(2)
C33 C34 C35 O1 29.4(4)

loop_
_platon_squeeze_void_nr
_platon_squeeze_void_average_x
_platon_squeeze_void_average_y
_platon_squeeze_void_average_z
_platon_squeeze_void_volume
_platon_squeeze_void_count_electrons
_platon_squeeze_void_content
1 0.250 -0.030 0.750 315 52 ' '
2 0.750 0.006 0.250 315 52 ' '
